data_7001545
loop_
_publ_author_name
'Beck, John F.'
'Baiz, Tamam I.'
'Neshat, Abdollah'
'Schmidt, Joseph A. R.'

_publ_section_title
;
 Titanium imido complexes utilizing orthometallated derivatized
 acetophenone and piperonal imine ligands: synthesis, isolation, and
 characterization
;
_journal_issue 25
_journal_name_full 'Dalton Transactions'
_journal_page_first 5001
_journal_page_last 5008
_journal_paper_doi 10.1039/b906461c
_journal_year 2009
_chemical_formula_moiety 'C46 H57 N3 O4 Ti'
_chemical_formula_sum 'C46 H57 N3 O4 Ti'
_chemical_formula_weight 763.85
_chemical_name_systematic
;
?
;
_space_group_IT_number 14
_symmetry_cell_setting monoclinic
_symmetry_Int_Tables_number 14
_symmetry_space_group_name_Hall '-P 2ybc'
_symmetry_space_group_name_H-M 'P 1 21/c 1'
_atom_sites_solution_hydrogens geom
_atom_sites_solution_primary direct
_atom_sites_solution_secondary difmap
_audit_creation_method SHELXL-97
_cell_angle_alpha 90.00
_cell_angle_beta 99.708(4)
_cell_angle_gamma 90.00
_cell_formula_units_Z 4
_cell_length_a 10.8857(8)
_cell_length_b 20.8619(14)
_cell_length_c 18.3463(13)
_cell_measurement_reflns_used 4737
_cell_measurement_temperature 153(2)
_cell_measurement_theta_max 22.75
_cell_measurement_theta_min 1.90
_cell_volume 4106.7(5)
_computing_cell_refinement 'Bruker SAINT v6.22'
_computing_data_collection 'Bruker SMART v5.625'
_computing_data_reduction 'Bruker SAINT v6.22'
_computing_molecular_graphics 'Bruker SHELXTL'
_computing_publication_material 'Bruker SHELXTL'
_computing_structure_refinement 'SHELXL-97 (Sheldrick, 1997)'
_computing_structure_solution 'SHELXS-97 (Sheldrick, 1990)'
_diffrn_ambient_temperature 153(2)
_diffrn_measured_fraction_theta_full 0.998
_diffrn_measured_fraction_theta_max 0.998
_diffrn_measurement_device_type 'SMART CCD'
_diffrn_measurement_method \w-scan
_diffrn_radiation_monochromator graphite
_diffrn_radiation_source 'fine-focus sealed tube'
_diffrn_radiation_type MoK\a
_diffrn_radiation_wavelength 0.71073
_diffrn_reflns_av_R_equivalents 0.0467
_diffrn_reflns_av_sigmaI/netI 0.0341
_diffrn_reflns_limit_h_max 11
_diffrn_reflns_limit_h_min -11
_diffrn_reflns_limit_k_max 22
_diffrn_reflns_limit_k_min -22
_diffrn_reflns_limit_l_max 19
_diffrn_reflns_limit_l_min -19
_diffrn_reflns_number 29304
_diffrn_reflns_theta_full 22.75
_diffrn_reflns_theta_max 22.75
_diffrn_reflns_theta_min 1.90
_exptl_absorpt_coefficient_mu 0.255
_exptl_absorpt_correction_T_max 1.000
_exptl_absorpt_correction_T_min 0.8824
_exptl_absorpt_correction_type empirical
_exptl_absorpt_process_details SADABS
_exptl_crystal_colour orange
_exptl_crystal_density_diffrn 1.235
_exptl_crystal_density_method 'not measured'
_exptl_crystal_description plate
_exptl_crystal_F_000 1632
_exptl_crystal_size_max 0.29
_exptl_crystal_size_mid 0.27
_exptl_crystal_size_min 0.14
_refine_diff_density_max 0.308
_refine_diff_density_min -0.308
_refine_diff_density_rms 0.039
_refine_ls_extinction_method none
_refine_ls_goodness_of_fit_ref 1.036
_refine_ls_hydrogen_treatment constr
_refine_ls_matrix_type full
_refine_ls_number_parameters 487
_refine_ls_number_reflns 5525
_refine_ls_number_restraints 0
_refine_ls_restrained_S_all 1.036
_refine_ls_R_factor_all 0.0492
_refine_ls_R_factor_gt 0.0368
_refine_ls_shift/su_max 0.001
_refine_ls_shift/su_mean 0.000
_refine_ls_structure_factor_coef Fsqd
_refine_ls_weighting_details 'calc w=1/[\s^2^(Fo^2^)+(0.0507P)^2^+1.4526P] where P=(Fo^2^+2Fc^2^)/3'
_refine_ls_weighting_scheme calc
_refine_ls_wR_factor_gt 0.0932
_refine_ls_wR_factor_ref 0.0998
_reflns_number_gt 4486
_reflns_number_total 5525
_reflns_threshold_expression >2sigma(I)
_cod_data_source_file b906461c.txt
_cod_data_source_block (L1)2Ti(NC(CH3)3)_(1a)
_cod_depositor_comments
;
The following automatic conversions were performed:
'_symmetry_cell_setting' value 'Monoclinic' changed to 'monoclinic'
according to '/home/saulius/struct/CIF-dictionaries/cif_core.dic'
dictionary named 'cif_core.dic' version 2.4.1 from 2010-06-29.

Automatic conversion script
Id: cif_fix_enum 1527 2010-12-29 10:47:43Z saulius 
;
_cod_original_sg_symbol_H-M P2(1)/c
_cod_database_code 7001545

loop_
_symmetry_equiv_pos_as_xyz
'x, y, z'
'-x, y+1/2, -z+1/2'
'-x, -y, -z'
'x, -y-1/2, z-1/2'

loop_
_atom_site_label
_atom_site_type_symbol
_atom_site_fract_x
_atom_site_fract_y
_atom_site_fract_z
_atom_site_U_iso_or_equiv
_atom_site_adp_type
_atom_site_occupancy
_atom_site_symmetry_multiplicity
_atom_site_calc_flag
_atom_site_refinement_flags
_atom_site_disorder_assembly
_atom_site_disorder_group
Ti1 Ti 0.74502(4) 0.597079(18) 1.19375(2) 0.02447(14) Uani 1 1 d . . .
N1 N 0.84033(17) 0.61040(9) 1.13155(10) 0.0316(5) Uani 1 1 d . . .
N2 N 0.67625(16) 0.68838(8) 1.23681(9) 0.0250(4) Uani 1 1 d . . .
N3 N 0.70843(17) 0.49560(8) 1.22713(9) 0.0248(4) Uani 1 1 d . . .
O1 O 1.04471(14) 0.53781(7) 1.30080(8) 0.0340(4) Uani 1 1 d . . .
O2 O 1.17609(15) 0.57901(8) 1.40111(9) 0.0369(4) Uani 1 1 d . . .
O3 O 0.51172(16) 0.66161(7) 1.03870(9) 0.0410(4) Uani 1 1 d . . .
O4 O 0.33873(17) 0.61614(8) 0.96865(9) 0.0464(5) Uani 1 1 d . . .
C1 C 0.9337(2) 0.62767(12) 1.08717(13) 0.0376(6) Uani 1 1 d . . .
C2 C 0.8716(3) 0.63778(14) 1.00737(14) 0.0547(8) Uani 1 1 d . . .
H2A H 0.8110 0.6715 1.0051 0.082 Uiso 1 1 calc R . .
H2B H 0.8311 0.5989 0.9885 0.082 Uiso 1 1 calc R . .
H2C H 0.9335 0.6493 0.9781 0.082 Uiso 1 1 calc R . .
C3 C 1.0300(3) 0.57426(15) 1.09037(18) 0.0633(9) Uani 1 1 d . . .
H3A H 0.9896 0.5354 1.0712 0.095 Uiso 1 1 calc R . .
H3B H 1.0692 0.5677 1.1407 0.095 Uiso 1 1 calc R . .
H3C H 1.0918 0.5861 1.0612 0.095 Uiso 1 1 calc R . .
C4 C 0.9970(3) 0.68968(14) 1.11811(17) 0.0574(8) Uani 1 1 d . . .
H4A H 0.9360 0.7232 1.1156 0.086 Uiso 1 1 calc R . .
H4B H 1.0595 0.7016 1.0895 0.086 Uiso 1 1 calc R . .
H4C H 1.0353 0.6831 1.1687 0.086 Uiso 1 1 calc R . .
C5 C 0.8796(2) 0.61963(10) 1.29380(12) 0.0258(5) Uani 1 1 d . . .
C6 C 0.9911(2) 0.59283(10) 1.32478(12) 0.0268(5) Uani 1 1 d . . .
C7 C 1.0728(2) 0.61767(11) 1.38430(12) 0.0297(6) Uani 1 1 d . . .
C8 C 1.0486(2) 0.67371(11) 1.41736(13) 0.0351(6) Uani 1 1 d . . .
H8A H 1.1037 0.6907 1.4569 0.042 Uiso 1 1 calc R . .
C9 C 0.9375(2) 0.70398(11) 1.38888(12) 0.0339(6) Uani 1 1 d . . .
H9A H 0.9168 0.7422 1.4100 0.041 Uiso 1 1 calc R . .
C10 C 0.8561(2) 0.67821(10) 1.32913(12) 0.0273(5) Uani 1 1 d . . .
C11 C 1.1411(2) 0.52161(12) 1.35907(13) 0.0373(6) Uani 1 1 d . . .
H11A H 1.2120 0.5047 1.3396 0.045 Uiso 1 1 calc R . .
H11B H 1.1126 0.4892 1.3903 0.045 Uiso 1 1 calc R . .
C12 C 0.7411(2) 0.71179(10) 1.29719(12) 0.0277(5) Uani 1 1 d . . .
C13 C 0.7030(2) 0.77105(11) 1.33408(14) 0.0389(6) Uani 1 1 d . . .
H13A H 0.6260 0.7870 1.3068 0.058 Uiso 1 1 calc R . .
H13B H 0.7665 0.8032 1.3354 0.058 Uiso 1 1 calc R . .
H13C H 0.6922 0.7609 1.3836 0.058 Uiso 1 1 calc R . .
C14 C 0.5626(2) 0.72062(10) 1.20371(12) 0.0267(5) Uani 1 1 d . . .
C15 C 0.4486(2) 0.69825(11) 1.21956(13) 0.0309(6) Uani 1 1 d . . .
C16 C 0.3408(2) 0.73008(12) 1.18805(14) 0.0390(6) Uani 1 1 d . . .
H16A H 0.2645 0.7165 1.1988 0.047 Uiso 1 1 calc R . .
C17 C 0.3443(2) 0.78144(12) 1.14122(14) 0.0388(6) Uani 1 1 d . . .
H17A H 0.2711 0.8022 1.1206 0.047 Uiso 1 1 calc R . .
C18 C 0.4566(2) 0.80164(11) 1.12519(13) 0.0355(6) Uani 1 1 d . . .
H18A H 0.4584 0.8361 1.0932 0.043 Uiso 1 1 calc R . .
C19 C 0.5676(2) 0.77210(10) 1.15548(13) 0.0298(6) Uani 1 1 d . . .
C20 C 0.4411(2) 0.64261(12) 1.27200(14) 0.0385(6) Uani 1 1 d . . .
H20A H 0.5195 0.6187 1.2765 0.046 Uiso 1 1 calc R . .
C21 C 0.4285(3) 0.66686(14) 1.34880(15) 0.0570(8) Uani 1 1 d . . .
H21A H 0.4967 0.6950 1.3666 0.085 Uiso 1 1 calc R . .
H21B H 0.4296 0.6311 1.3819 0.085 Uiso 1 1 calc R . .
H21C H 0.3513 0.6897 1.3462 0.085 Uiso 1 1 calc R . .
C22 C 0.3352(3) 0.59651(13) 1.24283(15) 0.0476(7) Uani 1 1 d . . .
H22A H 0.3455 0.5812 1.1949 0.071 Uiso 1 1 calc R . .
H22B H 0.2569 0.6185 1.2391 0.071 Uiso 1 1 calc R . .
H22C H 0.3367 0.5609 1.2761 0.071 Uiso 1 1 calc R . .
C23 C 0.6888(2) 0.79668(11) 1.13551(14) 0.0389(6) Uani 1 1 d . . .
H23A H 0.7574 0.7713 1.1627 0.047 Uiso 1 1 calc R . .
C24 C 0.6903(3) 0.78874(14) 1.05313(16) 0.0574(8) Uani 1 1 d . . .
H24A H 0.6762 0.7446 1.0396 0.086 Uiso 1 1 calc R . .
H24B H 0.7697 0.8020 1.0424 0.086 Uiso 1 1 calc R . .
H24C H 0.6257 0.8146 1.0255 0.086 Uiso 1 1 calc R . .
C25 C 0.7116(3) 0.86725(13) 1.15676(18) 0.0563(8) Uani 1 1 d . . .
H25A H 0.7114 0.8724 1.2087 0.084 Uiso 1 1 calc R . .
H25B H 0.6468 0.8931 1.1293 0.084 Uiso 1 1 calc R . .
H25C H 0.7908 0.8804 1.1455 0.084 Uiso 1 1 calc R . .
C26 C 0.5674(2) 0.57107(10) 1.12464(12) 0.0266(5) Uani 1 1 d . . .
C27 C 0.4926(2) 0.60092(10) 1.06699(12) 0.0296(6) Uani 1 1 d . . .
C28 C 0.3900(2) 0.57424(12) 1.02323(13) 0.0341(6) Uani 1 1 d . . .
C29 C 0.3524(2) 0.51314(12) 1.03366(13) 0.0387(6) Uani 1 1 d . . .
H29A H 0.2833 0.4951 1.0041 0.046 Uiso 1 1 calc R . .
C30 C 0.4235(2) 0.47942(11) 1.09123(13) 0.0338(6) Uani 1 1 d . . .
H30A H 0.4016 0.4375 1.1006 0.041 Uiso 1 1 calc R . .
C31 C 0.5272(2) 0.50711(10) 1.13542(12) 0.0262(5) Uani 1 1 d . . .
C32 C 0.4011(3) 0.67534(13) 0.98904(15) 0.0516(8) Uani 1 1 d . . .
H32A H 0.4206 0.6968 0.9455 0.062 Uiso 1 1 calc R . .
H32B H 0.3480 0.7033 1.0124 0.062 Uiso 1 1 calc R . .
C33 C 0.6046(2) 0.46988(10) 1.19326(12) 0.0260(5) Uani 1 1 d . . .
C34 C 0.5631(2) 0.40398(11) 1.21127(13) 0.0355(6) Uani 1 1 d . . .
H34A H 0.6234 0.3856 1.2498 0.053 Uiso 1 1 calc R . .
H34B H 0.5554 0.3775 1.1680 0.053 Uiso 1 1 calc R . .
H34C H 0.4839 0.4067 1.2275 0.053 Uiso 1 1 calc R . .
C35 C 0.7863(2) 0.45923(10) 1.28449(12) 0.0262(5) Uani 1 1 d . . .
C36 C 0.7811(2) 0.47384(10) 1.35885(12) 0.0285(5) Uani 1 1 d . . .
C37 C 0.8575(2) 0.43915(11) 1.41335(13) 0.0336(6) Uani 1 1 d . . .
H37A H 0.8559 0.4482 1.4628 0.040 Uiso 1 1 calc R . .
C38 C 0.9355(2) 0.39174(11) 1.39593(13) 0.0340(6) Uani 1 1 d . . .
H38A H 0.9859 0.3691 1.4332 0.041 Uiso 1 1 calc R . .
C39 C 0.9382(2) 0.37805(11) 1.32251(13) 0.0324(6) Uani 1 1 d . . .
H39A H 0.9902 0.3456 1.3109 0.039 Uiso 1 1 calc R . .
C40 C 0.8654(2) 0.41144(10) 1.26575(12) 0.0292(5) Uani 1 1 d . . .
C41 C 0.6909(2) 0.52294(11) 1.37960(13) 0.0326(6) Uani 1 1 d . . .
H41A H 0.6715 0.5529 1.3381 0.039 Uiso 1 1 calc R . .
C42 C 0.5692(3) 0.49103(13) 1.39026(16) 0.0507(7) Uani 1 1 d . . .
H42A H 0.5359 0.4672 1.3466 0.076 Uiso 1 1 calc R . .
H42B H 0.5105 0.5233 1.3990 0.076 Uiso 1 1 calc R . .
H42C H 0.5847 0.4625 1.4319 0.076 Uiso 1 1 calc R . .
C43 C 0.7443(3) 0.56206(13) 1.44796(14) 0.0479(7) Uani 1 1 d . . .
H43A H 0.8201 0.5824 1.4403 0.072 Uiso 1 1 calc R . .
H43B H 0.7612 0.5342 1.4901 0.072 Uiso 1 1 calc R . .
H43C H 0.6851 0.5941 1.4565 0.072 Uiso 1 1 calc R . .
C44 C 0.8773(2) 0.39567(12) 1.18654(13) 0.0392(6) Uani 1 1 d . . .
H44A H 0.8155 0.4211 1.1537 0.047 Uiso 1 1 calc R . .
C45 C 0.8524(3) 0.32498(13) 1.16855(16) 0.0594(8) Uani 1 1 d . . .
H45A H 0.7707 0.3138 1.1775 0.089 Uiso 1 1 calc R . .
H45B H 0.9135 0.2993 1.1993 0.089 Uiso 1 1 calc R . .
H45C H 0.8573 0.3174 1.1175 0.089 Uiso 1 1 calc R . .
C46 C 1.0054(3) 0.41399(16) 1.17199(17) 0.0666(9) Uani 1 1 d . . .
H46A H 1.0201 0.4586 1.1830 0.100 Uiso 1 1 calc R . .
H46B H 1.0102 0.4063 1.1210 0.100 Uiso 1 1 calc R . .
H46C H 1.0672 0.3887 1.2027 0.100 Uiso 1 1 calc R . .

loop_
_atom_site_aniso_label
_atom_site_aniso_U_11
_atom_site_aniso_U_22
_atom_site_aniso_U_33
_atom_site_aniso_U_23
_atom_site_aniso_U_13
_atom_site_aniso_U_12
Ti1 0.0275(3) 0.0243(2) 0.0206(2) 0.00022(16) 0.00107(18) -0.00035(18)
N1 0.0304(12) 0.0376(12) 0.0251(11) -0.0016(9) -0.0001(9) -0.0020(9)
N2 0.0259(11) 0.0246(10) 0.0240(11) 0.0009(8) 0.0032(9) -0.0018(8)
N3 0.0289(11) 0.0261(10) 0.0192(10) -0.0017(8) 0.0033(9) 0.0024(9)
O1 0.0325(10) 0.0364(10) 0.0310(9) 0.0015(7) -0.0008(8) 0.0073(7)
O2 0.0298(10) 0.0438(10) 0.0338(10) 0.0075(8) -0.0041(8) -0.0012(8)
O3 0.0525(12) 0.0311(10) 0.0332(10) 0.0063(7) -0.0106(8) 0.0000(8)
O4 0.0534(12) 0.0385(10) 0.0378(10) 0.0009(8) -0.0193(9) 0.0045(9)
C1 0.0366(15) 0.0429(15) 0.0365(15) 0.0024(12) 0.0154(12) -0.0003(12)
C2 0.074(2) 0.0572(19) 0.0367(16) 0.0055(13) 0.0212(15) -0.0052(16)
C3 0.052(2) 0.068(2) 0.076(2) 0.0077(17) 0.0286(17) 0.0131(16)
C4 0.0438(18) 0.062(2) 0.068(2) -0.0058(16) 0.0151(16) -0.0169(15)
C5 0.0307(14) 0.0259(12) 0.0211(12) 0.0016(10) 0.0053(10) -0.0051(10)
C6 0.0297(14) 0.0275(13) 0.0239(13) 0.0038(10) 0.0066(11) -0.0011(11)
C7 0.0273(14) 0.0348(14) 0.0261(13) 0.0095(11) 0.0013(11) -0.0050(11)
C8 0.0369(15) 0.0376(15) 0.0271(13) 0.0017(11) -0.0051(11) -0.0096(12)
C9 0.0425(16) 0.0292(13) 0.0288(14) -0.0023(11) 0.0022(12) -0.0052(12)
C10 0.0301(14) 0.0262(13) 0.0248(13) 0.0029(10) 0.0029(10) -0.0049(10)
C11 0.0320(15) 0.0399(15) 0.0376(15) 0.0073(12) -0.0015(12) 0.0020(12)
C12 0.0323(14) 0.0231(12) 0.0280(13) 0.0015(10) 0.0060(11) -0.0047(10)
C13 0.0411(16) 0.0338(14) 0.0391(15) -0.0082(11) -0.0009(12) 0.0026(12)
C14 0.0259(14) 0.0241(13) 0.0285(13) -0.0063(10) 0.0000(10) 0.0042(10)
C15 0.0292(14) 0.0300(13) 0.0330(14) -0.0051(10) 0.0038(11) -0.0001(11)
C16 0.0276(15) 0.0415(16) 0.0471(16) -0.0046(13) 0.0042(12) -0.0020(12)
C17 0.0338(16) 0.0343(15) 0.0451(16) -0.0058(12) -0.0031(12) 0.0082(12)
C18 0.0414(16) 0.0260(13) 0.0373(15) 0.0014(11) 0.0016(12) 0.0057(12)
C19 0.0331(14) 0.0248(13) 0.0307(13) -0.0015(10) 0.0035(11) 0.0039(11)
C20 0.0320(15) 0.0388(15) 0.0455(16) 0.0043(12) 0.0090(12) -0.0031(12)
C21 0.070(2) 0.0554(19) 0.0451(18) 0.0057(14) 0.0072(15) -0.0139(16)
C22 0.0461(17) 0.0441(16) 0.0558(18) 0.0017(13) 0.0175(14) -0.0080(13)
C23 0.0384(15) 0.0331(14) 0.0464(16) 0.0126(12) 0.0103(12) 0.0069(12)
C24 0.071(2) 0.0507(18) 0.0563(19) 0.0088(14) 0.0267(16) -0.0060(15)
C25 0.0389(17) 0.0510(18) 0.079(2) -0.0030(16) 0.0099(15) -0.0091(14)
C26 0.0290(14) 0.0285(13) 0.0220(13) -0.0029(10) 0.0036(10) 0.0026(10)
C27 0.0386(15) 0.0249(13) 0.0241(13) -0.0028(10) 0.0015(11) 0.0016(11)
C28 0.0370(15) 0.0348(15) 0.0266(13) -0.0028(11) -0.0056(11) 0.0080(12)
C29 0.0316(15) 0.0410(16) 0.0380(15) -0.0080(12) -0.0096(12) -0.0027(12)
C30 0.0355(15) 0.0287(13) 0.0353(14) -0.0022(11) 0.0010(12) -0.0056(11)
C31 0.0258(13) 0.0297(13) 0.0229(12) -0.0030(10) 0.0033(10) -0.0002(10)
C32 0.066(2) 0.0373(16) 0.0412(16) 0.0001(12) -0.0221(15) 0.0067(14)
C33 0.0314(14) 0.0254(12) 0.0219(12) -0.0032(10) 0.0065(11) -0.0003(11)
C34 0.0407(15) 0.0288(13) 0.0354(14) 0.0021(11) 0.0019(12) -0.0040(11)
C35 0.0305(14) 0.0226(12) 0.0238(13) 0.0025(9) -0.0006(10) -0.0052(10)
C36 0.0345(14) 0.0243(12) 0.0260(13) 0.0017(10) 0.0036(11) -0.0072(10)
C37 0.0431(16) 0.0363(14) 0.0202(13) 0.0031(10) 0.0023(11) -0.0058(12)
C38 0.0330(14) 0.0360(15) 0.0300(14) 0.0102(11) -0.0034(11) -0.0026(12)
C39 0.0325(14) 0.0292(13) 0.0344(15) 0.0027(11) 0.0025(11) 0.0025(11)
C40 0.0326(14) 0.0263(13) 0.0279(13) 0.0017(10) 0.0028(11) 0.0011(11)
C41 0.0427(15) 0.0299(13) 0.0260(13) 0.0008(10) 0.0085(11) -0.0010(11)
C42 0.0537(19) 0.0433(17) 0.0593(19) -0.0092(14) 0.0218(15) -0.0031(14)
C43 0.069(2) 0.0426(16) 0.0330(15) -0.0068(12) 0.0105(14) 0.0001(14)
C44 0.0504(17) 0.0404(15) 0.0254(14) -0.0018(11) 0.0026(12) 0.0176(12)
C45 0.076(2) 0.0487(18) 0.0477(18) -0.0157(14) -0.0052(16) 0.0181(16)
C46 0.086(3) 0.079(2) 0.0421(18) -0.0092(16) 0.0303(17) 0.0025(19)

loop_
_atom_type_symbol
_atom_type_description
_atom_type_scat_dispersion_real
_atom_type_scat_dispersion_imag
_atom_type_scat_source
C C 0.0033 0.0016 'International Tables Vol C Tables 4.2.6.8 and 6.1.1.4'
H H 0.0000 0.0000 'International Tables Vol C Tables 4.2.6.8 and 6.1.1.4'
N N 0.0061 0.0033 'International Tables Vol C Tables 4.2.6.8 and 6.1.1.4'
O O 0.0106 0.0060 'International Tables Vol C Tables 4.2.6.8 and 6.1.1.4'
Ti Ti 0.2776 0.4457 'International Tables Vol C Tables 4.2.6.8 and 6.1.1.4'

loop_
_geom_angle_atom_site_label_1
_geom_angle_atom_site_label_2
_geom_angle_atom_site_label_3
_geom_angle
_geom_angle_site_symmetry_1
_geom_angle_site_symmetry_3
_geom_angle_publ_flag
N1 Ti1 C26 103.42(9) . . ?
N1 Ti1 C5 97.48(9) . . ?
C26 Ti1 C5 159.06(8) . . ?
N1 Ti1 N2 112.23(8) . . ?
C26 Ti1 N2 95.73(7) . . ?
C5 Ti1 N2 74.84(7) . . ?
N1 Ti1 N3 119.60(8) . . ?
C26 Ti1 N3 75.30(7) . . ?
C5 Ti1 N3 95.59(7) . . ?
N2 Ti1 N3 128.11(6) . . ?
C1 N1 Ti1 171.08(17) . . ?
C12 N2 C14 118.94(18) . . ?
C12 N2 Ti1 116.95(15) . . ?
C14 N2 Ti1 124.05(13) . . ?
C33 N3 C35 118.85(18) . . ?
C33 N3 Ti1 115.67(14) . . ?
C35 N3 Ti1 125.40(13) . . ?
C6 O1 C11 104.86(17) . . ?
C7 O2 C11 103.59(17) . . ?
C27 O3 C32 105.01(19) . . ?
C28 O4 C32 104.04(18) . . ?
N1 C1 C2 109.6(2) . . ?
N1 C1 C3 109.8(2) . . ?
C2 C1 C3 109.2(2) . . ?
N1 C1 C4 108.4(2) . . ?
C2 C1 C4 109.8(2) . . ?
C3 C1 C4 109.9(2) . . ?
C6 C5 C10 112.1(2) . . ?
C6 C5 Ti1 132.72(17) . . ?
C10 C5 Ti1 114.67(16) . . ?
C5 C6 C7 125.4(2) . . ?
C5 C6 O1 126.5(2) . . ?
C7 C6 O1 108.02(19) . . ?
C8 C7 O2 128.0(2) . . ?
C8 C7 C6 121.6(2) . . ?
O2 C7 C6 110.4(2) . . ?
C7 C8 C9 116.4(2) . . ?
C8 C9 C10 121.2(2) . . ?
C9 C10 C5 123.2(2) . . ?
C9 C10 C12 121.0(2) . . ?
C5 C10 C12 115.72(19) . . ?
O1 C11 O2 107.64(18) . . ?
N2 C12 C10 117.6(2) . . ?
N2 C12 C13 122.7(2) . . ?
C10 C12 C13 119.7(2) . . ?
C19 C14 C15 121.2(2) . . ?
C19 C14 N2 120.0(2) . . ?
C15 C14 N2 118.81(19) . . ?
C16 C15 C14 118.1(2) . . ?
C16 C15 C20 119.9(2) . . ?
C14 C15 C20 122.0(2) . . ?
C17 C16 C15 121.5(2) . . ?
C18 C17 C16 119.5(2) . . ?
C17 C18 C19 121.7(2) . . ?
C18 C19 C14 118.1(2) . . ?
C18 C19 C23 119.2(2) . . ?
C14 C19 C23 122.7(2) . . ?
C15 C20 C21 110.8(2) . . ?
C15 C20 C22 112.2(2) . . ?
C21 C20 C22 110.6(2) . . ?
C19 C23 C24 111.0(2) . . ?
C19 C23 C25 111.9(2) . . ?
C24 C23 C25 109.2(2) . . ?
C27 C26 C31 112.0(2) . . ?
C27 C26 Ti1 133.22(17) . . ?
C31 C26 Ti1 114.33(15) . . ?
C26 C27 C28 125.7(2) . . ?
C26 C27 O3 126.3(2) . . ?
C28 C27 O3 107.86(19) . . ?
C29 C28 O4 127.1(2) . . ?
C29 C28 C27 122.0(2) . . ?
O4 C28 C27 110.9(2) . . ?
C28 C29 C30 116.0(2) . . ?
C29 C30 C31 121.5(2) . . ?
C30 C31 C26 122.8(2) . . ?
C30 C31 C33 120.8(2) . . ?
C26 C31 C33 116.35(19) . . ?
O3 C32 O4 108.04(19) . . ?
N3 C33 C31 118.20(19) . . ?
N3 C33 C34 122.6(2) . . ?
C31 C33 C34 119.2(2) . . ?
C40 C35 C36 121.3(2) . . ?
C40 C35 N3 120.27(19) . . ?
C36 C35 N3 118.40(19) . . ?
C37 C36 C35 117.8(2) . . ?
C37 C36 C41 120.5(2) . . ?
C35 C36 C41 121.7(2) . . ?
C38 C37 C36 121.7(2) . . ?
C37 C38 C39 119.4(2) . . ?
C38 C39 C40 121.7(2) . . ?
C39 C40 C35 118.1(2) . . ?
C39 C40 C44 118.8(2) . . ?
C35 C40 C44 123.1(2) . . ?
C36 C41 C42 110.6(2) . . ?
C36 C41 C43 113.3(2) . . ?
C42 C41 C43 110.3(2) . . ?
C46 C44 C40 110.1(2) . . ?
C46 C44 C45 109.9(2) . . ?
C40 C44 C45 112.1(2) . . ?

loop_
_geom_bond_atom_site_label_1
_geom_bond_atom_site_label_2
_geom_bond_distance
_geom_bond_site_symmetry_2
_geom_bond_publ_flag
Ti1 N1 1.6897(19) . ?
Ti1 C26 2.194(2) . ?
Ti1 C5 2.198(2) . ?
Ti1 N2 2.2387(18) . ?
Ti1 N3 2.2579(18) . ?
N1 C1 1.451(3) . ?
N2 C12 1.304(3) . ?
N2 C14 1.449(3) . ?
N3 C33 1.309(3) . ?
N3 C35 1.450(3) . ?
O1 C6 1.392(3) . ?
O1 C11 1.407(3) . ?
O2 C7 1.376(3) . ?
O2 C11 1.441(3) . ?
O3 C27 1.397(3) . ?
O3 C32 1.412(3) . ?
O4 C28 1.375(3) . ?
O4 C32 1.428(3) . ?
C1 C2 1.520(4) . ?
C1 C3 1.524(4) . ?
C1 C4 1.529(4) . ?
C5 C6 1.370(3) . ?
C5 C10 1.427(3) . ?
C6 C7 1.387(3) . ?
C7 C8 1.363(3) . ?
C8 C9 1.386(3) . ?
C9 C10 1.396(3) . ?
C10 C12 1.467(3) . ?
C12 C13 1.501(3) . ?
C14 C19 1.398(3) . ?
C14 C15 1.401(3) . ?
C15 C16 1.387(3) . ?
C15 C20 1.518(3) . ?
C16 C17 1.378(4) . ?
C17 C18 1.371(3) . ?
C18 C19 1.387(3) . ?
C19 C23 1.517(3) . ?
C20 C21 1.525(4) . ?
C20 C22 1.527(3) . ?
C23 C24 1.523(4) . ?
C23 C25 1.533(4) . ?
C26 C27 1.371(3) . ?
C26 C31 1.429(3) . ?
C27 C28 1.378(3) . ?
C28 C29 1.362(3) . ?
C29 C30 1.391(3) . ?
C30 C31 1.399(3) . ?
C31 C33 1.462(3) . ?
C33 C34 1.501(3) . ?
C35 C40 1.398(3) . ?
C35 C36 1.409(3) . ?
C36 C37 1.391(3) . ?
C36 C41 1.511(3) . ?
C37 C38 1.375(3) . ?
C38 C39 1.382(3) . ?
C39 C40 1.385(3) . ?
C40 C44 1.516(3) . ?
C41 C42 1.524(3) . ?
C41 C43 1.527(3) . ?
C44 C46 1.513(4) . ?
C44 C45 1.525(4) . ?
